data_4325733
loop_
_publ_author_name
'Gengwen Tan'
'Hongping Zhu'

_publ_section_title
;
 Probing Stepwise Reaction of NNP-Ligand Copper(I) Complex with Elemental
 Sulfur by Using N-Heterocyclic Carbene as a Trapper
;
_journal_name_full 'Inorganic Chemistry'
_journal_page_first 6979
_journal_page_last 6986
_journal_paper_doi 10.1021/ic200008z
_journal_volume 50
_journal_year 2011
_chemical_formula_sum 'C50 H44 Cu2 N4 O P2'
_chemical_formula_weight 905.91
_chemical_name_systematic
; 
 ? 
;
_space_group_IT_number 14
_symmetry_cell_setting monoclinic
_symmetry_space_group_name_Hall '-P 2ybc'
_symmetry_space_group_name_H-M 'P 1 21/c 1'
_atom_sites_solution_hydrogens geom
_atom_sites_solution_primary direct
_atom_sites_solution_secondary difmap
_audit_creation_method SHELXL-97
_cell_angle_alpha 90.00
_cell_angle_beta 96.909(2)
_cell_angle_gamma 90.00
_cell_formula_units_Z 4
_cell_length_a 12.2441(3)
_cell_length_b 13.6298(4)
_cell_length_c 28.0083(7)
_cell_measurement_reflns_used 18867
_cell_measurement_temperature 173(2)
_cell_measurement_theta_max 29.4139
_cell_measurement_theta_min 2.1933
_cell_volume 4640.2(2)
_computing_cell_refinement CrysAlisPro
_computing_data_collection CrysAlisPro
_computing_data_reduction CrysAlisPro
_computing_molecular_graphics 'Bruker SHELXTL'
_computing_publication_material 'Bruker SHELXTL'
_computing_structure_refinement 'SHELXL-97 (Sheldrick, 1997)'
_computing_structure_solution 'SHELXS-97 (Sheldrick, 1990)'
_diffrn_ambient_temperature 173(2)
_diffrn_detector_area_resol_mean 16.1907
_diffrn_measured_fraction_theta_full 0.997
_diffrn_measured_fraction_theta_max 0.997
_diffrn_measurement_device_type 'multiwire proportional'
_diffrn_measurement_method 'phi and omega scans'
_diffrn_radiation_monochromator graphite
_diffrn_radiation_source 'enhanced X-ray source'
_diffrn_radiation_type MoK\a
_diffrn_radiation_wavelength 0.71073
_diffrn_reflns_av_R_equivalents 0.0373
_diffrn_reflns_av_sigmaI/netI 0.0423
_diffrn_reflns_limit_h_max 15
_diffrn_reflns_limit_h_min -15
_diffrn_reflns_limit_k_max 16
_diffrn_reflns_limit_k_min -16
_diffrn_reflns_limit_l_max 34
_diffrn_reflns_limit_l_min -34
_diffrn_reflns_number 47999
_diffrn_reflns_theta_full 26.00
_diffrn_reflns_theta_max 26.00
_diffrn_reflns_theta_min 2.30
_exptl_absorpt_coefficient_mu 1.025
_exptl_absorpt_correction_T_max 0.9044
_exptl_absorpt_correction_T_min 0.6845
_exptl_absorpt_correction_type multi-scan
_exptl_absorpt_process_details empirical
_exptl_crystal_colour red
_exptl_crystal_density_diffrn 1.297
_exptl_crystal_description rectangular
_exptl_crystal_F_000 1872
_exptl_crystal_size_max 0.40
_exptl_crystal_size_mid 0.40
_exptl_crystal_size_min 0.10
_refine_diff_density_max 0.735
_refine_diff_density_min -0.309
_refine_diff_density_rms 0.086
_refine_ls_goodness_of_fit_ref 0.968
_refine_ls_hydrogen_treatment 'refined in a riding mode to the carrier atom'
_refine_ls_matrix_type full
_refine_ls_number_parameters 567
_refine_ls_number_reflns 9088
_refine_ls_number_restraints 20
_refine_ls_restrained_S_all 0.978
_refine_ls_R_factor_all 0.0604
_refine_ls_R_factor_gt 0.0418
_refine_ls_shift/su_max 0.002
_refine_ls_shift/su_mean 0.000
_refine_ls_structure_factor_coef Fsqd
_refine_ls_weighting_details 'calc w=1/[\s^2^(Fo^2^)+(0.0846P)^2^+0.0000P] where P=(Fo^2^+2Fc^2^)/3'
_refine_ls_weighting_scheme calc
_refine_ls_wR_factor_gt 0.1187
_refine_ls_wR_factor_ref 0.1242
_reflns_number_gt 6760
_reflns_number_total 9088
_reflns_threshold_expression >2sigma(I)
_cod_data_source_file ic200008z_si_001_1.cif
_cod_data_source_block compound_1
_cod_database_code 4325733

loop_
_symmetry_equiv_pos_as_xyz
'x, y, z'
'-x, y+1/2, -z+1/2'
'-x, -y, -z'
'x, -y-1/2, z-1/2'

loop_
_atom_site_label
_atom_site_type_symbol
_atom_site_fract_x
_atom_site_fract_y
_atom_site_fract_z
_atom_site_U_iso_or_equiv
_atom_site_adp_type
_atom_site_occupancy
_atom_site_symmetry_multiplicity
_atom_site_calc_flag
_atom_site_refinement_flags
_atom_site_disorder_assembly
_atom_site_disorder_group
Cu1 Cu 1.03508(3) 0.19730(3) 0.260285(13) 0.02942(12) Uani 1 1 d . . .
Cu2 Cu 0.97679(3) 0.22254(3) 0.167258(12) 0.02425(11) Uani 1 1 d . . .
P1 P 0.84713(6) 0.16951(6) 0.10876(3) 0.02288(18) Uani 1 1 d . . .
P2 P 1.09959(6) 0.33370(6) 0.14686(3) 0.02315(18) Uani 1 1 d . . .
N1 N 1.1786(2) 0.17030(19) 0.24952(9) 0.0297(6) Uani 1 1 d . . .
N2 N 1.02703(19) 0.07447(17) 0.17387(8) 0.0231(5) Uani 1 1 d . . .
N3 N 0.8952(2) 0.21850(18) 0.27744(9) 0.0293(6) Uani 1 1 d . . .
N4 N 0.9047(2) 0.35465(18) 0.19489(9) 0.0271(6) Uani 1 1 d . . .
C1 C 0.9562(2) 0.0052(2) 0.14800(10) 0.0225(6) Uani 1 1 d . . .
C2 C 0.9705(3) -0.0957(2) 0.15566(11) 0.0301(7) Uani 1 1 d . . .
H2A H 1.0314 -0.1186 0.1769 0.036 Uiso 1 1 calc R . .
C3 C 0.8973(3) -0.1621(2) 0.13275(11) 0.0341(8) Uani 1 1 d . . .
H3A H 0.9088 -0.2304 0.1379 0.041 Uiso 1 1 calc R . .
C4 C 0.8071(3) -0.1299(2) 0.10224(11) 0.0359(8) Uani 1 1 d . . .
H4A H 0.7561 -0.1759 0.0869 0.043 Uiso 1 1 calc R . .
C5 C 0.7918(3) -0.0313(2) 0.09431(11) 0.0303(7) Uani 1 1 d . . .
H5A H 0.7300 -0.0094 0.0732 0.036 Uiso 1 1 calc R . .
C6 C 0.8657(2) 0.0376(2) 0.11672(10) 0.0244(6) Uani 1 1 d . . .
C7 C 1.1304(2) 0.0502(2) 0.18470(11) 0.0280(7) Uani 1 1 d . . .
H7A H 1.1558 -0.0057 0.1691 0.034 Uiso 1 1 calc R . .
C8 C 1.2075(3) 0.1005(2) 0.21774(11) 0.0294(7) Uani 1 1 d . . .
C9 C 1.3213(3) 0.0865(3) 0.22442(12) 0.0377(8) Uani 1 1 d . . .
H9A H 1.3621 0.0425 0.2071 0.045 Uiso 1 1 calc R . .
C10 C 1.3631(3) 0.1486(3) 0.26081(13) 0.0443(9) Uani 1 1 d . . .
H10A H 1.4381 0.1557 0.2736 0.053 Uiso 1 1 calc R . .
C11 C 1.2735(3) 0.1990(3) 0.27515(12) 0.0390(8) Uani 1 1 d . . .
H11A H 1.2786 0.2474 0.2998 0.047 Uiso 1 1 calc R . .
C12 C 0.7000(3) 0.1862(2) 0.11000(11) 0.0275(7) Uani 1 1 d . . .
C13 C 0.6236(3) 0.1898(3) 0.06865(13) 0.0435(9) Uani 1 1 d . . .
H13A H 0.6484 0.1879 0.0378 0.052 Uiso 1 1 calc R . .
C14 C 0.5130(3) 0.1961(3) 0.07240(17) 0.0618(12) Uani 1 1 d . . .
H14A H 0.4618 0.1967 0.0441 0.074 Uiso 1 1 calc R . .
C15 C 0.4757(3) 0.2015(3) 0.11670(18) 0.0593(12) Uani 1 1 d . . .
H15A H 0.3990 0.2059 0.1189 0.071 Uiso 1 1 calc R . .
C16 C 0.5498(3) 0.2004(3) 0.15796(16) 0.0516(10) Uani 1 1 d . . .
H16A H 0.5244 0.2048 0.1886 0.062 Uiso 1 1 calc R . .
C17 C 0.6613(3) 0.1930(2) 0.15450(12) 0.0363(8) Uani 1 1 d . . .
H17A H 0.7121 0.1925 0.1830 0.044 Uiso 1 1 calc R . .
C18 C 0.8662(2) 0.1925(2) 0.04616(10) 0.0275(7) Uani 1 1 d . . .
C19 C 0.9019(3) 0.1213(3) 0.01572(11) 0.0342(8) Uani 1 1 d . . .
H19A H 0.9143 0.0559 0.0268 0.041 Uiso 1 1 calc R . .
C20 C 0.9194(3) 0.1462(3) -0.03077(12) 0.0474(10) Uani 1 1 d . . .
H20A H 0.9443 0.0976 -0.0513 0.057 Uiso 1 1 calc R . .
C21 C 0.9011(3) 0.2400(3) -0.04753(13) 0.0531(11) Uani 1 1 d . . .
H21A H 0.9123 0.2560 -0.0796 0.064 Uiso 1 1 calc R . .
C22 C 0.8664(4) 0.3112(3) -0.01765(15) 0.0561(11) Uani 1 1 d . . .
H22A H 0.8535 0.3762 -0.0293 0.067 Uiso 1 1 calc R . .
C23 C 0.8503(3) 0.2882(3) 0.02938(12) 0.0404(8) Uani 1 1 d . . .
H23A H 0.8284 0.3378 0.0501 0.048 Uiso 1 1 calc R . .
C31 C 0.9076(3) 0.4297(2) 0.15943(11) 0.0299(7) Uani 1 1 d . . .
C32 C 0.8256(3) 0.5018(3) 0.14996(15) 0.0499(10) Uani 1 1 d . . .
H32A H 0.7669 0.5052 0.1692 0.060 Uiso 1 1 calc R . .
C33 C 0.8304(3) 0.5676(3) 0.11286(15) 0.0535(11) Uani 1 1 d . . .
H33A H 0.7746 0.6159 0.1068 0.064 Uiso 1 1 calc R . .
C34 C 0.9133(3) 0.5646(3) 0.08489(14) 0.0430(9) Uani 1 1 d . . .
H34A H 0.9140 0.6088 0.0587 0.052 Uiso 1 1 calc R . .
C35 C 0.9971(3) 0.4965(2) 0.09490(11) 0.0334(7) Uani 1 1 d . . .
H35A H 1.0564 0.4957 0.0759 0.040 Uiso 1 1 calc R . .
C36 C 0.9961(2) 0.4293(2) 0.13227(11) 0.0261(7) Uani 1 1 d . . .
C37 C 0.8324(3) 0.3594(2) 0.22521(11) 0.0312(7) Uani 1 1 d . . .
H37A H 0.7822 0.4128 0.2217 0.037 Uiso 1 1 calc R . .
C38 C 0.8215(3) 0.2927(2) 0.26276(11) 0.0314(7) Uani 1 1 d . . .
C39 C 0.7357(3) 0.2931(3) 0.29166(13) 0.0464(9) Uani 1 1 d . . .
H39A H 0.6750 0.3371 0.2893 0.056 Uiso 1 1 calc R . .
C40 C 0.7564(3) 0.2172(3) 0.32419(14) 0.0531(10) Uani 1 1 d . . .
H40A H 0.7123 0.1981 0.3483 0.064 Uiso 1 1 calc R . .
C41 C 0.8549(3) 0.1739(3) 0.31469(13) 0.0438(9) Uani 1 1 d . . .
H41A H 0.8890 0.1201 0.3321 0.053 Uiso 1 1 calc R . .
C42 C 1.1678(2) 0.3214(2) 0.09303(10) 0.0261(7) Uani 1 1 d . . .
C43 C 1.2330(3) 0.3945(3) 0.07572(11) 0.0355(8) Uani 1 1 d . . .
H43A H 1.2470 0.4536 0.0934 0.043 Uiso 1 1 calc R . .
C44 C 1.2772(3) 0.3810(3) 0.03285(12) 0.0447(9) Uani 1 1 d . . .
H44A H 1.3191 0.4318 0.0207 0.054 Uiso 1 1 calc R . .
C45 C 1.2607(3) 0.2949(3) 0.00813(12) 0.0460(10) Uani 1 1 d . . .
H45A H 1.2917 0.2860 -0.0211 0.055 Uiso 1 1 calc R . .
C46 C 1.1997(3) 0.2213(3) 0.02521(12) 0.0440(9) Uani 1 1 d . . .
H46A H 1.1891 0.1613 0.0080 0.053 Uiso 1 1 calc R . .
C47 C 1.1530(3) 0.2342(2) 0.06797(11) 0.0322(7) Uani 1 1 d . . .
H47A H 1.1111 0.1830 0.0798 0.039 Uiso 1 1 calc R . .
C48 C 1.2015(3) 0.3912(2) 0.19116(10) 0.0272(7) Uani 1 1 d . . .
C49 C 1.1668(3) 0.4434(2) 0.22918(11) 0.0344(8) Uani 1 1 d . . .
H49A H 1.0904 0.4522 0.2310 0.041 Uiso 1 1 calc R . .
C50 C 1.2437(3) 0.4829(3) 0.26450(12) 0.0461(9) Uani 1 1 d . . .
H50A H 1.2194 0.5184 0.2904 0.055 Uiso 1 1 calc R . .
C51 C 1.3551(3) 0.4710(3) 0.26235(12) 0.0461(9) Uani 1 1 d . . .
H51A H 1.4075 0.4998 0.2860 0.055 Uiso 1 1 calc R . .
C52 C 1.3891(3) 0.4169(3) 0.22548(13) 0.0473(9) Uani 1 1 d . . .
H52A H 1.4655 0.4068 0.2242 0.057 Uiso 1 1 calc R . .
O2A O 0.5707(9) 0.4056(9) 0.3637(4) 0.046(3) Uiso 0.25 1 d PD A 2
C65A C 0.4855(14) 0.3810(16) 0.3802(5) 0.064(5) Uiso 0.25 1 d PD A 2
H65A H 0.4668 0.3125 0.3706 0.077 Uiso 0.25 1 calc PR A 2
H65D H 0.4241 0.4237 0.3666 0.077 Uiso 0.25 1 calc PR A 2
C66A C 0.4989(11) 0.3886(12) 0.4344(5) 0.037(4) Uiso 0.25 1 d PD A 2
H66A H 0.4787 0.3267 0.4496 0.044 Uiso 0.25 1 calc PR A 2
H66B H 0.4554 0.4434 0.4456 0.044 Uiso 0.25 1 calc PR A 2
C67A C 0.6226(8) 0.4085(9) 0.4438(4) 0.019(2) Uiso 0.25 1 d PD A 2
H67A H 0.6381 0.4638 0.4665 0.023 Uiso 0.25 1 calc PR A 2
H67B H 0.6625 0.3497 0.4573 0.023 Uiso 0.25 1 calc PR A 2
C68A C 0.6555(12) 0.4333(12) 0.3958(4) 0.031(4) Uiso 0.25 1 d PD A 2
H68A H 0.6691 0.5046 0.3933 0.037 Uiso 0.25 1 calc PR A 2
H68B H 0.7232 0.3975 0.3903 0.037 Uiso 0.25 1 calc PR A 2
O2 O 0.5800(8) 0.4417(8) 0.3631(3) 0.033(3) Uiso 0.25 1 d PD B 1
C65 C 0.4844(8) 0.4257(9) 0.3852(3) 0.017(2) Uiso 0.25 1 d PD B 1
H65B H 0.4489 0.3635 0.3736 0.020 Uiso 0.25 1 calc PR B 1
H65C H 0.4315 0.4799 0.3773 0.020 Uiso 0.25 1 calc PR B 1
C66 C 0.5184(9) 0.4206(10) 0.4412(4) 0.020(3) Uiso 0.25 1 d PD B 1
H66C H 0.4708 0.4630 0.4586 0.024 Uiso 0.25 1 calc PR B 1
H66D H 0.5149 0.3524 0.4532 0.024 Uiso 0.25 1 calc PR B 1
C67 C 0.6341(9) 0.4575(11) 0.4464(4) 0.028(3) Uiso 0.25 1 d PD B 1
H67C H 0.6376 0.5242 0.4605 0.033 Uiso 0.25 1 calc PR B 1
H67D H 0.6822 0.4138 0.4679 0.033 Uiso 0.25 1 calc PR B 1
C68 C 0.6709(11) 0.4597(12) 0.3984(4) 0.027(4) Uiso 0.25 1 d PD B 1
H68C H 0.7033 0.5246 0.3926 0.032 Uiso 0.25 1 calc PR B 1
H68D H 0.7280 0.4090 0.3962 0.032 Uiso 0.25 1 calc PR B 1
C53 C 1.3134(3) 0.3771(3) 0.19027(12) 0.0391(8) Uani 1 1 d . . .
H53A H 1.3382 0.3395 0.1651 0.047 Uiso 1 1 calc R . .
O1 O 1.4709(14) 0.4539(11) -0.0409(6) 0.094(5) Uiso 0.25 1 d PD C 2
C61 C 1.523(2) 0.3874(18) -0.0626(8) 0.089(8) Uiso 0.25 1 d PD C 2
H61A H 1.4837 0.3240 -0.0620 0.107 Uiso 0.25 1 calc PR C 2
H61D H 1.5979 0.3789 -0.0457 0.107 Uiso 0.25 1 calc PR C 2
C62 C 1.5293(15) 0.4174(11) -0.1138(6) 0.050(4) Uiso 0.25 1 d PD C 2
H62A H 1.6066 0.4220 -0.1207 0.060 Uiso 0.25 1 calc PR C 2
H62B H 1.4890 0.3709 -0.1367 0.060 Uiso 0.25 1 calc PR C 2
C63 C 1.4758(11) 0.5150(11) -0.1161(5) 0.028(3) Uiso 0.25 1 d PD C 2
H63A H 1.5303 0.5675 -0.1192 0.034 Uiso 0.25 1 calc PR C 2
H63B H 1.4176 0.5187 -0.1439 0.034 Uiso 0.25 1 calc PR C 2
C64 C 1.4280(13) 0.5244(10) -0.0704(5) 0.030(4) Uiso 0.25 1 d PD C 2
H64A H 1.4456 0.5897 -0.0559 0.036 Uiso 0.25 1 calc PR C 2
H64D H 1.3470 0.5176 -0.0762 0.036 Uiso 0.25 1 calc PR C 2
O1A O 1.4239(9) 0.4275(7) -0.0538(4) 0.043(2) Uiso 0.25 1 d PD D 1
C61A C 1.500(3) 0.385(2) -0.0797(9) 0.129(13) Uiso 0.25 1 d PD D 1
H61B H 1.4788 0.3165 -0.0883 0.155 Uiso 0.25 1 calc PR D 1
H61C H 1.5737 0.3853 -0.0612 0.155 Uiso 0.25 1 calc PR D 1
C62A C 1.4973(12) 0.4482(10) -0.1246(5) 0.030(3) Uiso 0.25 1 d PD D 1
H62C H 1.5709 0.4532 -0.1356 0.036 Uiso 0.25 1 calc PR D 1
H62D H 1.4438 0.4232 -0.1511 0.036 Uiso 0.25 1 calc PR D 1
C63A C 1.4611(13) 0.5445(11) -0.1055(5) 0.039(4) Uiso 0.25 1 d PD D 1
H63C H 1.3986 0.5712 -0.1273 0.047 Uiso 0.25 1 calc PR D 1
H63D H 1.5223 0.5923 -0.1036 0.047 Uiso 0.25 1 calc PR D 1
C64A C 1.427(2) 0.5283(12) -0.0558(7) 0.064(7) Uiso 0.25 1 d PD D 1
H64B H 1.4810 0.5560 -0.0304 0.077 Uiso 0.25 1 calc PR D 1
H64C H 1.3533 0.5572 -0.0532 0.077 Uiso 0.25 1 calc PR D 1

loop_
_atom_site_aniso_label
_atom_site_aniso_U_11
_atom_site_aniso_U_22
_atom_site_aniso_U_33
_atom_site_aniso_U_23
_atom_site_aniso_U_13
_atom_site_aniso_U_12
Cu1 0.0322(2) 0.0315(2) 0.0242(2) -0.00056(16) 0.00181(16) 0.00176(16)
Cu2 0.0292(2) 0.0203(2) 0.02283(19) 0.00080(14) 0.00131(15) -0.00202(15)
P1 0.0239(4) 0.0230(4) 0.0213(4) 0.0014(3) 0.0009(3) 0.0007(3)
P2 0.0256(4) 0.0213(4) 0.0223(4) 0.0003(3) 0.0019(3) -0.0017(3)
N1 0.0334(15) 0.0328(15) 0.0219(13) 0.0039(11) -0.0008(11) -0.0010(12)
N2 0.0251(13) 0.0221(13) 0.0217(12) 0.0034(10) 0.0007(10) -0.0006(10)
N3 0.0334(15) 0.0282(14) 0.0269(13) -0.0053(11) 0.0065(11) -0.0037(11)
N4 0.0295(14) 0.0243(14) 0.0274(13) -0.0008(11) 0.0034(11) 0.0008(11)
C1 0.0272(16) 0.0211(15) 0.0198(14) 0.0003(11) 0.0052(12) -0.0012(12)
C2 0.0380(18) 0.0233(16) 0.0291(16) 0.0031(13) 0.0044(14) 0.0026(13)
C3 0.049(2) 0.0193(16) 0.0343(17) -0.0016(13) 0.0079(15) -0.0001(15)
C4 0.044(2) 0.0309(18) 0.0324(17) -0.0104(14) 0.0031(15) -0.0115(15)
C5 0.0334(17) 0.0312(18) 0.0253(15) -0.0020(13) -0.0009(13) -0.0052(14)
C6 0.0295(16) 0.0229(15) 0.0218(14) 0.0000(12) 0.0073(12) -0.0005(12)
C7 0.0291(17) 0.0224(16) 0.0330(16) 0.0044(13) 0.0058(13) 0.0007(13)
C8 0.0275(16) 0.0279(17) 0.0325(16) 0.0078(14) 0.0027(13) 0.0012(13)
C9 0.0250(17) 0.046(2) 0.0415(19) 0.0062(16) 0.0014(15) 0.0006(15)
C10 0.0299(19) 0.058(2) 0.043(2) 0.0094(18) -0.0056(16) -0.0076(17)
C11 0.0356(19) 0.049(2) 0.0300(17) 0.0019(16) -0.0055(15) -0.0086(16)
C12 0.0268(16) 0.0216(16) 0.0336(17) -0.0022(13) 0.0021(13) 0.0014(12)
C13 0.0311(19) 0.059(2) 0.0384(19) -0.0041(18) -0.0023(15) 0.0081(17)
C14 0.032(2) 0.085(3) 0.066(3) -0.016(2) -0.006(2) 0.015(2)
C15 0.027(2) 0.059(3) 0.093(3) -0.018(2) 0.010(2) 0.0043(18)
C16 0.050(2) 0.045(2) 0.066(3) -0.0103(19) 0.033(2) -0.0013(18)
C17 0.041(2) 0.0324(18) 0.0374(18) -0.0023(15) 0.0109(15) -0.0013(15)
C18 0.0227(15) 0.0346(18) 0.0245(15) 0.0054(13) -0.0002(12) -0.0026(13)
C19 0.0322(18) 0.044(2) 0.0259(16) 0.0035(15) 0.0019(14) 0.0001(15)
C20 0.044(2) 0.070(3) 0.0298(18) -0.0011(18) 0.0124(16) -0.0041(19)
C21 0.051(2) 0.081(3) 0.0280(18) 0.018(2) 0.0063(17) -0.010(2)
C22 0.061(3) 0.057(3) 0.050(2) 0.032(2) 0.005(2) -0.006(2)
C23 0.045(2) 0.040(2) 0.0362(19) 0.0108(16) 0.0059(16) 0.0001(16)
C31 0.0337(18) 0.0218(16) 0.0331(17) 0.0010(13) -0.0008(14) 0.0001(13)
C32 0.044(2) 0.045(2) 0.063(3) 0.0129(19) 0.0150(19) 0.0159(17)
C33 0.047(2) 0.037(2) 0.075(3) 0.020(2) 0.000(2) 0.0130(18)
C34 0.045(2) 0.0317(19) 0.049(2) 0.0165(16) -0.0065(18) -0.0021(16)
C35 0.0368(18) 0.0274(17) 0.0351(17) 0.0067(14) 0.0003(14) -0.0058(14)
C36 0.0273(16) 0.0190(15) 0.0305(16) -0.0014(12) -0.0025(13) -0.0015(12)
C37 0.0307(17) 0.0315(18) 0.0309(16) -0.0074(14) 0.0016(14) 0.0046(14)
C38 0.0329(17) 0.0351(19) 0.0267(16) -0.0083(14) 0.0059(13) 0.0004(14)
C39 0.038(2) 0.058(3) 0.045(2) -0.0039(18) 0.0133(17) 0.0065(18)
C40 0.054(3) 0.066(3) 0.044(2) 0.004(2) 0.0235(19) -0.008(2)
C41 0.059(2) 0.036(2) 0.0382(19) 0.0022(16) 0.0127(18) -0.0041(17)
C42 0.0247(15) 0.0313(17) 0.0213(14) 0.0016(13) -0.0016(12) -0.0002(13)
C43 0.0368(19) 0.041(2) 0.0289(17) 0.0047(15) 0.0043(14) -0.0054(15)
C44 0.037(2) 0.061(3) 0.0370(19) 0.0135(18) 0.0069(16) -0.0069(18)
C45 0.035(2) 0.080(3) 0.0225(16) 0.0004(18) 0.0029(14) 0.0020(19)
C46 0.037(2) 0.063(3) 0.0314(18) -0.0170(17) 0.0015(15) 0.0007(18)
C47 0.0249(16) 0.0421(19) 0.0288(16) -0.0052(15) -0.0001(13) -0.0035(14)
C48 0.0340(17) 0.0228(16) 0.0245(15) 0.0045(12) 0.0016(13) -0.0060(13)
C49 0.0345(18) 0.043(2) 0.0263(16) -0.0055(14) 0.0075(14) -0.0103(15)
C50 0.052(2) 0.057(2) 0.0289(18) -0.0139(17) 0.0065(16) -0.0141(19)
C51 0.046(2) 0.059(2) 0.0317(18) -0.0063(17) -0.0023(16) -0.0167(19)
C52 0.0287(19) 0.069(3) 0.042(2) -0.0072(19) -0.0030(16) -0.0025(18)
C53 0.0344(19) 0.044(2) 0.0379(19) -0.0090(16) -0.0002(15) 0.0040(16)

loop_
_atom_type_symbol
_atom_type_description
_atom_type_scat_dispersion_real
_atom_type_scat_dispersion_imag
_atom_type_scat_source
C C 0.0033 0.0016 'International Tables Vol C Tables 4.2.6.8 and 6.1.1.4'
H H 0.0000 0.0000 'International Tables Vol C Tables 4.2.6.8 and 6.1.1.4'
N N 0.0061 0.0033 'International Tables Vol C Tables 4.2.6.8 and 6.1.1.4'
O O 0.0106 0.0060 'International Tables Vol C Tables 4.2.6.8 and 6.1.1.4'
P P 0.1023 0.0942 'International Tables Vol C Tables 4.2.6.8 and 6.1.1.4'
Cu Cu 0.3201 1.2651 'International Tables Vol C Tables 4.2.6.8 and 6.1.1.4'

loop_
_geom_angle_atom_site_label_1
_geom_angle_atom_site_label_2
_geom_angle_atom_site_label_3
_geom_angle
N1 Cu1 N3 173.95(11)
N1 Cu1 Cu2 90.82(7)
N3 Cu1 Cu2 94.99(8)
N2 Cu2 N4 151.82(9)
N2 Cu2 P2 117.91(7)
N4 Cu2 P2 81.16(7)
N2 Cu2 P1 85.97(7)
N4 Cu2 P1 104.00(7)
P2 Cu2 P1 117.58(3)
N2 Cu2 Cu1 75.38(6)
N4 Cu2 Cu1 80.26(6)
P2 Cu2 Cu1 103.19(2)
P1 Cu2 Cu1 139.22(3)
C12 P1 C6 103.30(14)
C12 P1 C18 103.80(14)
C6 P1 C18 104.98(14)
C12 P1 Cu2 123.84(10)
C6 P1 Cu2 99.25(10)
C18 P1 Cu2 118.84(10)
C42 P2 C48 104.97(14)
C42 P2 C36 104.81(14)
C48 P2 C36 104.13(14)
C42 P2 Cu2 122.35(10)
C48 P2 Cu2 122.53(10)
C36 P2 Cu2 94.02(10)
C11 N1 C8 105.8(3)
C11 N1 Cu1 128.9(2)
C8 N1 Cu1 124.3(2)
C7 N2 C1 117.7(2)
C7 N2 Cu2 121.7(2)
C1 N2 Cu2 115.90(17)
C41 N3 C38 105.8(3)
C41 N3 Cu1 124.3(2)
C38 N3 Cu1 128.7(2)
C37 N4 C31 119.6(3)
C37 N4 Cu2 127.4(2)
C31 N4 Cu2 107.39(19)
C6 C1 C2 118.7(3)
C6 C1 N2 119.9(3)
C2 C1 N2 121.2(3)
C3 C2 C1 120.8(3)
C2 C3 C4 120.4(3)
C5 C4 C3 119.6(3)
C4 C5 C6 121.1(3)
C5 C6 C1 119.4(3)
C5 C6 P1 122.9(2)
C1 C6 P1 117.7(2)
N2 C7 C8 125.4(3)
N1 C8 C9 109.7(3)
N1 C8 C7 123.6(3)
C9 C8 C7 126.7(3)
C10 C9 C8 106.9(3)
C9 C10 C11 106.4(3)
N1 C11 C10 111.1(3)
C17 C12 C13 118.3(3)
C17 C12 P1 118.1(2)
C13 C12 P1 123.6(3)
C14 C13 C12 120.4(4)
C13 C14 C15 120.7(4)
C14 C15 C16 119.9(4)
C15 C16 C17 119.8(4)
C16 C17 C12 120.9(3)
C23 C18 C19 119.1(3)
C23 C18 P1 117.2(2)
C19 C18 P1 123.6(2)
C20 C19 C18 119.9(3)
C21 C20 C19 120.8(4)
C20 C21 C22 119.8(3)
C21 C22 C23 120.3(4)
C22 C23 C18 120.1(4)
C36 C31 C32 118.8(3)
C36 C31 N4 117.5(3)
C32 C31 N4 123.7(3)
C33 C32 C31 120.2(4)
C34 C33 C32 121.3(3)
C33 C34 C35 119.4(3)
C34 C35 C36 121.2(3)
C35 C36 C31 119.0(3)
C35 C36 P2 124.6(3)
C31 C36 P2 116.3(2)
N4 C37 C38 126.0(3)
N3 C38 C39 109.8(3)
N3 C38 C37 125.2(3)
C39 C38 C37 124.9(3)
C40 C39 C38 106.6(3)
C39 C40 C41 106.6(3)
N3 C41 C40 111.2(3)
C47 C42 C43 118.8(3)
C47 C42 P2 117.1(2)
C43 C42 P2 124.1(2)
C44 C43 C42 120.3(3)
C45 C44 C43 120.2(3)
C44 C45 C46 120.4(3)
C45 C46 C47 120.1(3)
C42 C47 C46 120.1(3)
C53 C48 C49 118.7(3)
C53 C48 P2 121.6(2)
C49 C48 P2 119.5(2)
C48 C49 C50 120.0(3)
C51 C50 C49 120.8(3)
C52 C51 C50 119.0(3)
C51 C52 C53 120.7(3)
C65A O2A C68A 116.4(13)
O2A C65A C66A 111.2(14)
C65A C66A C67A 99.9(11)
C68A C67A C66A 104.8(10)
O2A C68A C67A 105.6(11)
C65 O2 C68 110.2(9)
O2 C65 C66 108.1(9)
C67 C66 C65 102.5(9)
C68 C67 C66 108.0(10)
O2 C68 C67 109.4(11)
C52 C53 C48 120.8(3)
C61 O1 C64 113.1(17)
O1 C61 C62 110.0(18)
C63 C62 C61 102.2(13)
C64 C63 C62 105.1(11)
O1 C64 C63 107.9(13)
C61A O1A C64A 112.3(17)
O1A C61A C62A 104.6(16)
C63A C62A C61A 100.2(14)
C62A C63A C64A 109.0(12)
O1A C64A C63A 101.1(13)

loop_
_geom_bond_atom_site_label_1
_geom_bond_atom_site_label_2
_geom_bond_distance
Cu1 N1 1.856(3)
Cu1 N3 1.856(3)
Cu1 Cu2 2.6399(5)
Cu2 N2 2.112(2)
Cu2 N4 2.187(2)
Cu2 P2 2.2559(8)
Cu2 P1 2.2586(8)
P1 C12 1.820(3)
P1 C6 1.823(3)
P1 C18 1.824(3)
P2 C42 1.817(3)
P2 C48 1.827(3)
P2 C36 1.830(3)
N1 C11 1.348(4)
N1 C8 1.378(4)
N2 C7 1.307(4)
N2 C1 1.420(4)
N3 C41 1.352(4)
N3 C38 1.384(4)
N4 C37 1.300(4)
N4 C31 1.429(4)
C1 C6 1.399(4)
C1 C2 1.399(4)
C2 C3 1.377(4)
C3 C4 1.384(5)
C4 C5 1.372(5)
C5 C6 1.399(4)
C7 C8 1.417(4)
C8 C9 1.396(4)
C9 C10 1.375(5)
C10 C11 1.394(5)
C12 C17 1.389(4)
C12 C13 1.399(4)
C13 C14 1.374(5)
C14 C15 1.375(6)
C15 C16 1.381(6)
C16 C17 1.384(5)
C18 C23 1.392(4)
C18 C19 1.396(5)
C19 C20 1.387(4)
C20 C21 1.371(6)
C21 C22 1.382(6)
C22 C23 1.391(5)
C31 C36 1.397(4)
C31 C32 1.407(5)
C32 C33 1.379(5)
C33 C34 1.355(6)
C34 C35 1.387(5)
C35 C36 1.392(4)
C37 C38 1.409(4)
C38 C39 1.402(5)
C39 C40 1.382(5)
C40 C41 1.396(6)
C42 C47 1.381(4)
C42 C43 1.399(4)
C43 C44 1.387(5)
C44 C45 1.364(5)
C45 C46 1.371(5)
C46 C47 1.399(5)
C48 C53 1.386(5)
C48 C49 1.389(4)
C49 C50 1.390(4)
C50 C51 1.383(5)
C51 C52 1.373(5)
C52 C53 1.381(5)
O2A C65A 1.238(15)
O2A C68A 1.343(14)
C65A C66A 1.510(15)
C66A C67A 1.529(14)
C67A C68A 1.488(14)
O2 C65 1.406(12)
O2 C68 1.417(13)
C65 C66 1.574(12)
C66 C67 1.494(13)
C67 C68 1.469(14)
O1 C61 1.299(16)
O1 C64 1.332(15)
C61 C62 1.503(17)
C62 C63 1.480(15)
C63 C64 1.476(15)
O1A C61A 1.372(18)
O1A C64A 1.376(16)
C61A C62A 1.520(18)
C62A C63A 1.504(14)
C63A C64A 1.517(16)
